data_2228329
loop_
_publ_author_name
'Nelson, Bjoern'
'Sch\"urmann, Markus'
'Preut, Hans'
'Hiersemann, Martin'

_publ_section_title
;
 (2<i>SR</i>,3<i>SR</i>)-Isopropyl
 3-{[dimethyl(phenyl)silyl]methyl}-2-hydroxy-2-vinylpent-4-enoate
;
_journal_coeditor_code HB5668
_journal_issue 12
_journal_name_full 'Acta Crystallographica Section E'
_journal_page_first o3102
_journal_paper_doi 10.1107/S1600536810044818
_journal_volume 66
_journal_year 2010
_chemical_formula_iupac 'C19 H28 O3 Si'
_chemical_formula_moiety 'C19 H28 O3 Si'
_chemical_formula_sum 'C19 H28 O3 Si'
_chemical_formula_weight 332.50
_chemical_name_systematic
;
(2<i>SR</i>,3<i>SR</i>)-Isopropyl
3-{[dimethyl(phenyl)silyl]methyl}-2-hydroxy-2-vinylpent-4-enoate
;
_space_group_IT_number 9
_symmetry_cell_setting monoclinic
_symmetry_space_group_name_Hall 'C -2yc'
_symmetry_space_group_name_H-M 'C 1 c 1'
_atom_sites_solution_hydrogens geom
_atom_sites_solution_primary direct
_atom_sites_solution_secondary difmap
_audit_creation_method SHELXL97
_cell_angle_alpha 90.00
_cell_angle_beta 95.366(7)
_cell_angle_gamma 90.00
_cell_formula_units_Z 4
_cell_length_a 18.4311(15)
_cell_length_b 12.0676(10)
_cell_length_c 8.8508(6)
_cell_measurement_reflns_used 2622
_cell_measurement_temperature 173(2)
_cell_measurement_theta_max 29.05
_cell_measurement_theta_min 2.22
_cell_volume 1960.0(3)
_computing_cell_refinement 'CrysAlis CCD (Oxford Diffraction, 2008)'
_computing_data_collection 'CrysAlis CCD (Oxford Diffraction, 2008)'
_computing_data_reduction 'CrysAlis CCD (Oxford Diffraction, 2008)'
_computing_molecular_graphics 'SHELXTL-Plus (Sheldrick, 2008)'
_computing_publication_material
;
SHELXL97 (Sheldrick, 2008) and PLATON (Spek, 2009)
;
_computing_structure_refinement 'SHELXL97 (Sheldrick, 2008)'
_computing_structure_solution 'SHELXS97 (Sheldrick, 2008)'
_diffrn_ambient_temperature 173(2)
_diffrn_detector_area_resol_mean 16.0560
_diffrn_measured_fraction_theta_full 0.999
_diffrn_measured_fraction_theta_max 0.999
_diffrn_measurement_device_type 'Oxford Xcalibur S CCD'
_diffrn_measurement_method \w
_diffrn_radiation_monochromator graphite
_diffrn_radiation_source 'Enhance (Mo) X-ray Source'
_diffrn_radiation_type MoK\a
_diffrn_radiation_wavelength 0.71073
_diffrn_reflns_av_R_equivalents 0.0349
_diffrn_reflns_av_sigmaI/netI 0.0890
_diffrn_reflns_limit_h_max 22
_diffrn_reflns_limit_h_min -21
_diffrn_reflns_limit_k_max 14
_diffrn_reflns_limit_k_min -14
_diffrn_reflns_limit_l_max 10
_diffrn_reflns_limit_l_min -10
_diffrn_reflns_number 6497
_diffrn_reflns_theta_full 25.49
_diffrn_reflns_theta_max 25.49
_diffrn_reflns_theta_min 2.22
_diffrn_standards_decay_% 0
_exptl_absorpt_coefficient_mu 0.131
_exptl_absorpt_correction_T_max 1.00
_exptl_absorpt_correction_T_min 0.92
_exptl_absorpt_correction_type multi-scan
_exptl_absorpt_process_details '(CrysAlis RED; Oxford Diffraction, 2008)'
_exptl_crystal_colour colourless
_exptl_crystal_density_diffrn 1.127
_exptl_crystal_density_method 'not measured'
_exptl_crystal_description block
_exptl_crystal_F_000 720
_exptl_crystal_size_max 0.44
_exptl_crystal_size_mid 0.12
_exptl_crystal_size_min 0.10
_refine_diff_density_max 0.280
_refine_diff_density_min -0.212
_refine_ls_abs_structure_details 'Flack (1983), <b>with how many Friedel pairs?</b>'
_refine_ls_abs_structure_Flack 0.09(9)
_refine_ls_extinction_method none
_refine_ls_goodness_of_fit_ref 1.005
_refine_ls_hydrogen_treatment constr
_refine_ls_matrix_type full
_refine_ls_number_parameters 213
_refine_ls_number_reflns 3425
_refine_ls_number_restraints 2
_refine_ls_restrained_S_all 1.004
_refine_ls_R_factor_all 0.0593
_refine_ls_R_factor_gt 0.0398
_refine_ls_shift/su_max 0.001
_refine_ls_shift/su_mean 0.000
_refine_ls_structure_factor_coef Fsqd
_refine_ls_weighting_details 'calc w = 1/[\s^2^(Fo^2^)'
_refine_ls_weighting_scheme calc
_refine_ls_wR_factor_gt 0.0429
_refine_ls_wR_factor_ref 0.0442
_reflns_number_gt 2466
_reflns_number_total 3425
_reflns_threshold_expression I>2\s(I)
_cod_data_source_file hb5668.cif
_cod_data_source_block I
_cod_original_sg_symbol_H-M 'C c'
_cod_database_code 2228329
_cod_database_fobs_code 2228329

loop_
_symmetry_equiv_pos_as_xyz
'x, y, z'
'x, -y, z+1/2'
'x+1/2, y+1/2, z'
'x+1/2, -y+1/2, z+1/2'

loop_
_atom_site_type_symbol
_atom_site_label
_atom_site_fract_x
_atom_site_fract_y
_atom_site_fract_z
_atom_site_U_iso_or_equiv
_atom_site_adp_type
_atom_site_calc_flag
_atom_site_refinement_flags
_atom_site_occupancy
_atom_site_disorder_assembly
_atom_site_disorder_group
Si Si 0.22320(4) 0.22241(6) 0.31540(6) 0.02606(19) Uani d . 1 . .
C C1 0.17453(12) 0.2779(2) 0.4769(2) 0.0203(6) Uani d . 1 . .
O O1 0.42490(8) 0.24617(13) 0.68996(16) 0.0266(5) Uani d . 1 . .
O O2 0.50238(10) 0.17136(15) 0.53585(17) 0.0373(5) Uani d . 1 . .
C C2 0.17399(13) 0.2176(2) 0.6094(2) 0.0271(7) Uani d . 1 . .
H H2 0.1974 0.1474 0.6173 0.033 Uiso calc R 1 . .
O O3 0.46978(10) 0.32269(15) 0.32107(15) 0.0304(5) Uani d . 1 . .
H H3 0.4988 0.2689 0.3297 0.046 Uiso calc R 1 . .
C C3 0.13979(16) 0.2578(2) 0.7307(3) 0.0375(8) Uani d . 1 . .
H H3A 0.1404 0.2155 0.8213 0.045 Uiso calc R 1 . .
C C4 0.10492(15) 0.3585(2) 0.7211(3) 0.0343(8) Uani d . 1 . .
H H4 0.0810 0.3856 0.8042 0.041 Uiso calc R 1 . .
C C5 0.10492(16) 0.4195(2) 0.5904(3) 0.0353(7) Uani d . 1 . .
H H5 0.0811 0.4894 0.5828 0.042 Uiso calc R 1 . .
C C6 0.13942(14) 0.3794(2) 0.4699(2) 0.0263(7) Uani d . 1 . .
H H6 0.1391 0.4225 0.3800 0.032 Uiso calc R 1 . .
C C7 0.32344(12) 0.2331(2) 0.3641(2) 0.0251(6) Uani d . 1 . .
H H7A 0.3377 0.1759 0.4413 0.030 Uiso calc R 1 . .
H H7B 0.3475 0.2140 0.2722 0.030 Uiso calc R 1 . .
C C8 0.35493(12) 0.3452(2) 0.4244(2) 0.0200(6) Uani d . 1 . .
H H8 0.3331 0.3620 0.5211 0.024 Uiso calc R 1 . .
C C9 0.43837(13) 0.3388(2) 0.4608(2) 0.0224(6) Uani d . 1 . .
C C10 0.45930(13) 0.2409(2) 0.5653(3) 0.0213(7) Uani d . 1 . .
C C11 0.44411(16) 0.1640(2) 0.8072(3) 0.0338(8) Uani d . 1 . .
H H11 0.4981 0.1532 0.8184 0.041 Uiso calc R 1 . .
C C12 0.40720(19) 0.0556(2) 0.7641(3) 0.0637(11) Uani d . 1 . .
H H12A 0.4224 0.0303 0.6667 0.096 Uiso calc R 1 . .
H H12B 0.3542 0.0659 0.7553 0.096 Uiso calc R 1 . .
H H12C 0.4210 0.0001 0.8425 0.096 Uiso calc R 1 . .
C C13 0.20207(15) 0.0718(2) 0.2902(3) 0.0478(9) Uani d . 1 . .
H H13A 0.2285 0.0419 0.2082 0.072 Uiso calc R 1 . .
H H13B 0.1496 0.0621 0.2645 0.072 Uiso calc R 1 . .
H H13C 0.2170 0.0322 0.3847 0.072 Uiso calc R 1 . .
C C14 0.19202(14) 0.2949(2) 0.1357(2) 0.0411(8) Uani d . 1 . .
H H14A 0.1999 0.3748 0.1485 0.062 Uiso calc R 1 . .
H H14B 0.1400 0.2805 0.1098 0.062 Uiso calc R 1 . .
H H14C 0.2197 0.2677 0.0540 0.062 Uiso calc R 1 . .
C C15 0.33501(13) 0.4375(2) 0.3156(2) 0.0225(7) Uani d . 1 . .
H H15 0.3503 0.4310 0.2164 0.027 Uiso calc R 1 . .
C C16 0.29856(14) 0.5262(2) 0.3452(3) 0.0367(8) Uani d . 1 . .
H H16A 0.2823 0.5361 0.4430 0.044 Uiso calc R 1 . .
H H16B 0.2883 0.5809 0.2690 0.044 Uiso calc R 1 . .
C C17 0.46867(14) 0.4419(2) 0.5398(3) 0.0278(7) Uani d . 1 . .
H H17 0.4481 0.4647 0.6292 0.033 Uiso calc R 1 . .
C C18 0.52116(15) 0.5018(2) 0.4934(3) 0.0445(8) Uani d . 1 . .
H H18A 0.5429 0.4813 0.4044 0.053 Uiso calc R 1 . .
H H18B 0.5376 0.5659 0.5488 0.053 Uiso calc R 1 . .
C C19 0.42038(18) 0.2118(2) 0.9503(3) 0.0549(10) Uani d . 1 . .
H H19A 0.4444 0.2834 0.9707 0.082 Uiso calc R 1 . .
H H19B 0.4338 0.1610 1.0348 0.082 Uiso calc R 1 . .
H H19C 0.3674 0.2221 0.9394 0.082 Uiso calc R 1 . .

loop_
_atom_site_aniso_label
_atom_site_aniso_U_11
_atom_site_aniso_U_22
_atom_site_aniso_U_33
_atom_site_aniso_U_12
_atom_site_aniso_U_13
_atom_site_aniso_U_23
Si 0.0214(5) 0.0303(5) 0.0268(4) -0.0022(5) 0.0040(3) -0.0070(4)
C1 0.0163(16) 0.0245(16) 0.0198(14) -0.0033(15) -0.0006(12) 0.0011(14)
O1 0.0297(12) 0.0260(12) 0.0247(9) 0.0058(9) 0.0058(8) 0.0037(8)
O2 0.0312(14) 0.0389(14) 0.0432(12) 0.0143(11) 0.0103(10) 0.0044(10)
C2 0.0278(18) 0.0244(16) 0.0290(14) 0.0001(15) 0.0017(13) 0.0041(14)
O3 0.0249(13) 0.0384(14) 0.0300(10) 0.0074(10) 0.0143(9) 0.0014(9)
C3 0.047(2) 0.044(2) 0.0217(14) -0.0211(17) 0.0032(13) 0.0031(14)
C4 0.033(2) 0.039(2) 0.0348(17) -0.0160(16) 0.0202(14) -0.0153(15)
C5 0.0300(19) 0.0297(19) 0.0481(16) 0.0024(15) 0.0126(14) -0.0056(16)
C6 0.0240(18) 0.0287(18) 0.0261(14) 0.0005(14) 0.0029(13) 0.0064(13)
C7 0.0236(16) 0.0261(17) 0.0256(13) -0.0003(14) 0.0025(11) -0.0014(13)
C8 0.0201(18) 0.0242(17) 0.0164(11) 0.0007(13) 0.0050(11) -0.0020(12)
C9 0.0176(18) 0.0270(18) 0.0234(14) 0.0007(13) 0.0065(12) 0.0019(13)
C10 0.0158(19) 0.0235(19) 0.0239(14) -0.0067(14) -0.0018(13) -0.0014(13)
C11 0.032(2) 0.038(2) 0.0309(16) 0.0057(16) -0.0018(14) 0.0100(15)
C12 0.104(3) 0.035(2) 0.0538(19) -0.021(2) 0.014(2) 0.0047(17)
C13 0.039(2) 0.044(2) 0.0622(19) -0.0111(16) 0.0144(16) -0.0227(17)
C14 0.0227(18) 0.073(2) 0.0273(14) -0.0045(17) -0.0008(13) -0.0037(15)
C15 0.0206(17) 0.0261(18) 0.0211(13) -0.0022(14) 0.0044(12) 0.0028(13)
C16 0.039(2) 0.034(2) 0.0363(16) 0.0047(16) 0.0031(15) 0.0064(14)
C17 0.0202(18) 0.029(2) 0.0336(15) -0.0023(14) 0.0000(13) -0.0064(14)
C18 0.040(2) 0.037(2) 0.0553(19) -0.0103(18) -0.0019(16) -0.0032(16)
C19 0.092(3) 0.046(2) 0.0287(16) 0.004(2) 0.0137(17) 0.0057(16)

loop_
_atom_type_symbol
_atom_type_description
_atom_type_scat_dispersion_real
_atom_type_scat_dispersion_imag
_atom_type_scat_source
C C 0.0033 0.0016 'International Tables Vol C Tables 4.2.6.8 and 6.1.1.4'
H H 0.0000 0.0000 'International Tables Vol C Tables 4.2.6.8 and 6.1.1.4'
O O 0.0106 0.0060 'International Tables Vol C Tables 4.2.6.8 and 6.1.1.4'
Si Si 0.0817 0.0704 'International Tables Vol C Tables 4.2.6.8 and 6.1.1.4'

loop_
_geom_angle_atom_site_label_1
_geom_angle_atom_site_label_2
_geom_angle_atom_site_label_3
_geom_angle_site_symmetry_1
_geom_angle_site_symmetry_3
_geom_angle
_geom_angle_publ_flag
C14 Si C7 . . 112.71(11) ?
C14 Si C13 . . 108.16(12) ?
C7 Si C13 . . 106.64(12) ?
C14 Si C1 . . 110.59(11) ?
C7 Si C1 . . 109.45(10) ?
C13 Si C1 . . 109.15(12) ?
C2 C1 C6 . . 117.6(2) ?
C2 C1 Si . . 119.99(19) ?
C6 C1 Si . . 122.36(17) ?
C10 O1 C11 . . 117.3(2) ?
C3 C2 C1 . . 121.0(2) ?
C3 C2 H2 . . 119.5 ?
C1 C2 H2 . . 119.5 ?
C9 O3 H3 . . 109.5 ?
C4 C3 C2 . . 120.5(2) ?
C4 C3 H3A . . 119.8 ?
C2 C3 H3A . . 119.8 ?
C5 C4 C3 . . 119.3(2) ?
C5 C4 H4 . . 120.3 ?
C3 C4 H4 . . 120.3 ?
C4 C5 C6 . . 120.1(2) ?
C4 C5 H5 . . 120.0 ?
C6 C5 H5 . . 120.0 ?
C1 C6 C5 . . 121.5(2) ?
C1 C6 H6 . . 119.2 ?
C5 C6 H6 . . 119.2 ?
C8 C7 Si . . 118.22(17) ?
C8 C7 H7A . . 107.8 ?
Si C7 H7A . . 107.8 ?
C8 C7 H7B . . 107.8 ?
Si C7 H7B . . 107.8 ?
H7A C7 H7B . . 107.1 ?
C15 C8 C9 . . 110.6(2) ?
C15 C8 C7 . . 111.55(18) ?
C9 C8 C7 . . 111.3(2) ?
C15 C8 H8 . . 107.8 ?
C9 C8 H8 . . 107.8 ?
C7 C8 H8 . . 107.8 ?
O3 C9 C17 . . 110.6(2) ?
O3 C9 C10 . . 108.6(2) ?
C17 C9 C10 . . 107.24(19) ?
O3 C9 C8 . . 107.62(18) ?
C17 C9 C8 . . 112.0(2) ?
C10 C9 C8 . . 110.8(2) ?
O2 C10 O1 . . 126.3(3) ?
O2 C10 C9 . . 123.0(2) ?
O1 C10 C9 . . 110.7(2) ?
O1 C11 C19 . . 105.7(2) ?
O1 C11 C12 . . 109.7(2) ?
C19 C11 C12 . . 112.8(2) ?
O1 C11 H11 . . 109.5 ?
C19 C11 H11 . . 109.5 ?
C12 C11 H11 . . 109.5 ?
C11 C12 H12A . . 109.5 ?
C11 C12 H12B . . 109.5 ?
H12A C12 H12B . . 109.5 ?
C11 C12 H12C . . 109.5 ?
H12A C12 H12C . . 109.5 ?
H12B C12 H12C . . 109.5 ?
Si C13 H13A . . 109.5 ?
Si C13 H13B . . 109.5 ?
H13A C13 H13B . . 109.5 ?
Si C13 H13C . . 109.5 ?
H13A C13 H13C . . 109.5 ?
H13B C13 H13C . . 109.5 ?
Si C14 H14A . . 109.5 ?
Si C14 H14B . . 109.5 ?
H14A C14 H14B . . 109.5 ?
Si C14 H14C . . 109.5 ?
H14A C14 H14C . . 109.5 ?
H14B C14 H14C . . 109.5 ?
C16 C15 C8 . . 125.6(2) ?
C16 C15 H15 . . 117.2 ?
C8 C15 H15 . . 117.2 ?
C15 C16 H16A . . 120.0 ?
C15 C16 H16B . . 120.0 ?
H16A C16 H16B . . 120.0 ?
C18 C17 C9 . . 124.4(2) ?
C18 C17 H17 . . 117.8 ?
C9 C17 H17 . . 117.8 ?
C17 C18 H18A . . 120.0 ?
C17 C18 H18B . . 120.0 ?
H18A C18 H18B . . 120.0 ?
C11 C19 H19A . . 109.5 ?
C11 C19 H19B . . 109.5 ?
H19A C19 H19B . . 109.5 ?
C11 C19 H19C . . 109.5 ?
H19A C19 H19C . . 109.5 ?
H19B C19 H19C . . 109.5 ?

loop_
_geom_bond_atom_site_label_1
_geom_bond_atom_site_label_2
_geom_bond_site_symmetry_2
_geom_bond_distance
_geom_bond_publ_flag
Si C14 . 1.859(2) ?
Si C7 . 1.862(2) ?
Si C13 . 1.868(2) ?
Si C1 . 1.880(2) ?
C1 C2 . 1.381(3) ?
C1 C6 . 1.385(3) ?
O1 C10 . 1.325(2) ?
O1 C11 . 1.454(3) ?
O2 C10 . 1.200(3) ?
C2 C3 . 1.383(3) ?
C2 H2 . 0.9500 ?
O3 C9 . 1.427(2) ?
O3 H3 . 0.8400 ?
C3 C4 . 1.373(3) ?
C3 H3A . 0.9500 ?
C4 C5 . 1.371(3) ?
C4 H4 . 0.9500 ?
C5 C6 . 1.379(3) ?
C5 H5 . 0.9500 ?
C6 H6 . 0.9500 ?
C7 C8 . 1.547(3) ?
C7 H7A . 0.9900 ?
C7 H7B . 0.9900 ?
C8 C15 . 1.496(3) ?
C8 C9 . 1.543(3) ?
C8 H8 . 1.0000 ?
C9 C17 . 1.508(3) ?
C9 C10 . 1.527(3) ?
C11 C19 . 1.494(3) ?
C11 C12 . 1.507(3) ?
C11 H11 . 1.0000 ?
C12 H12A . 0.9800 ?
C12 H12B . 0.9800 ?
C12 H12C . 0.9800 ?
C13 H13A . 0.9800 ?
C13 H13B . 0.9800 ?
C13 H13C . 0.9800 ?
C14 H14A . 0.9800 ?
C14 H14B . 0.9800 ?
C14 H14C . 0.9800 ?
C15 C16 . 1.303(3) ?
C15 H15 . 0.9500 ?
C16 H16A . 0.9500 ?
C16 H16B . 0.9500 ?
C17 C18 . 1.304(3) ?
C17 H17 . 0.9500 ?
C18 H18A . 0.9500 ?
C18 H18B . 0.9500 ?
C19 H19A . 0.9800 ?
C19 H19B . 0.9800 ?
C19 H19C . 0.9800 ?

loop_
_geom_hbond_atom_site_label_D
_geom_hbond_atom_site_label_H
_geom_hbond_atom_site_label_A
_geom_hbond_site_symmetry_A
_geom_hbond_distance_DH
_geom_hbond_distance_HA
_geom_hbond_distance_DA
_geom_hbond_angle_DHA
O3 H3 O2 . 0.84 2.17 2.664(2) 118

loop_
_geom_torsion_atom_site_label_1
_geom_torsion_atom_site_label_2
_geom_torsion_atom_site_label_3
_geom_torsion_atom_site_label_4
_geom_torsion_site_symmetry_1
_geom_torsion_site_symmetry_2
_geom_torsion_site_symmetry_3
_geom_torsion_site_symmetry_4
_geom_torsion
_geom_torsion_publ_flag
C14 Si C1 C2 . . . . 162.39(19) ?
C7 Si C1 C2 . . . . -72.9(2) ?
C13 Si C1 C2 . . . . 43.5(2) ?
C14 Si C1 C6 . . . . -18.7(2) ?
C7 Si C1 C6 . . . . 106.0(2) ?
C13 Si C1 C6 . . . . -137.6(2) ?
C6 C1 C2 C3 . . . . -0.3(3) ?
Si C1 C2 C3 . . . . 178.7(2) ?
C1 C2 C3 C4 . . . . 0.7(4) ?
C2 C3 C4 C5 . . . . -0.7(4) ?
C3 C4 C5 C6 . . . . 0.3(4) ?
C2 C1 C6 C5 . . . . -0.1(4) ?
Si C1 C6 C5 . . . . -179.0(2) ?
C4 C5 C6 C1 . . . . 0.1(4) ?
C14 Si C7 C8 . . . . 74.11(18) ?
C13 Si C7 C8 . . . . -167.35(17) ?
C1 Si C7 C8 . . . . -49.40(18) ?
Si C7 C8 C15 . . . . -56.7(2) ?
Si C7 C8 C9 . . . . 179.26(14) ?
C15 C8 C9 O3 . . . . -58.4(3) ?
C7 C8 C9 O3 . . . . 66.2(2) ?
C15 C8 C9 C17 . . . . 63.3(2) ?
C7 C8 C9 C17 . . . . -172.12(17) ?
C15 C8 C9 C10 . . . . -177.0(2) ?
C7 C8 C9 C10 . . . . -52.4(2) ?
C11 O1 C10 O2 . . . . 4.0(4) ?
C11 O1 C10 C9 . . . . -174.6(2) ?
O3 C9 C10 O2 . . . . 8.1(3) ?
C17 C9 C10 O2 . . . . -111.4(3) ?
C8 C9 C10 O2 . . . . 126.1(3) ?
O3 C9 C10 O1 . . . . -173.21(19) ?
C17 C9 C10 O1 . . . . 67.3(2) ?
C8 C9 C10 O1 . . . . -55.2(3) ?
C10 O1 C11 C19 . . . . 159.6(2) ?
C10 O1 C11 C12 . . . . -78.5(3) ?
C9 C8 C15 C16 . . . . -114.6(3) ?
C7 C8 C15 C16 . . . . 121.0(3) ?
O3 C9 C17 C18 . . . . -6.0(4) ?
C10 C9 C17 C18 . . . . 112.3(3) ?
C8 C9 C17 C18 . . . . -126.0(3) ?
